data_4310336
loop_
_publ_author_name
'Susan E. Latturner'
'Mercouri G. Kanatzidis'

_publ_contact_author_address
;
Department of Chemistry
Michigan State University
East Lansing, MI 48824
;
_publ_contact_author_email kanatzid@cem.msu.edu
_publ_contact_author_name 'Mercouri G. Kanatzidis'
_publ_contact_author_phone '517 355 9715'
_publ_section_title
;
 Formation of Multinary Intermetallics from Reduction of Perovskites by
 Aluminum Flux: M3Au6+xAl26Ti (M = Ca, Sr, Yb), a Stuffed Variant of the
 BaHg11 Type
;
_journal_name_full 'Inorganic Chemistry'
_journal_page_first 2
_journal_page_last 4
_journal_paper_doi 10.1021/ic034967q
_journal_volume 43
_journal_year 2004
_chemical_formula_sum 'Al25.8 Au7 Ti Yb3'
_chemical_formula_weight 2641.87
_chemical_name_systematic
; 
 ? 
;
_space_group_IT_number 221
_symmetry_cell_setting cubic
_symmetry_space_group_name_Hall '-P 4 2 3'
_symmetry_space_group_name_H-M 'P m -3 m'
_atom_sites_solution_hydrogens geom
_atom_sites_solution_primary direct
_atom_sites_solution_secondary difmap
_audit_creation_method SHELXL-97
_cell_angle_alpha 90.00
_cell_angle_beta 90.00
_cell_angle_gamma 90.00
_cell_formula_units_Z 1
_cell_length_a 8.6509(6)
_cell_length_b 8.6509(6)
_cell_length_c 8.6509(6)
_cell_measurement_temperature 293(2)
_cell_volume 647.42(8)
_computing_structure_refinement 'SHELXL-97 (Sheldrick, 1997)'
_computing_structure_solution 'SHELXS-97 (Sheldrick, 1990)'
_diffrn_ambient_temperature 293(2)
_diffrn_measured_fraction_theta_full 0.939
_diffrn_measured_fraction_theta_max 0.939
_diffrn_radiation_monochromator graphite
_diffrn_radiation_source 'fine-focus sealed tube'
_diffrn_radiation_type MoK\a
_diffrn_radiation_wavelength 0.71073
_diffrn_reflns_av_R_equivalents 0.1057
_diffrn_reflns_av_sigmaI/netI 0.0303
_diffrn_reflns_limit_h_max 14
_diffrn_reflns_limit_h_min -14
_diffrn_reflns_limit_k_max 14
_diffrn_reflns_limit_k_min -14
_diffrn_reflns_limit_l_max 14
_diffrn_reflns_limit_l_min -14
_diffrn_reflns_number 10344
_diffrn_reflns_theta_full 37.34
_diffrn_reflns_theta_max 37.34
_diffrn_reflns_theta_min 11.61
_exptl_absorpt_coefficient_mu 51.368
_exptl_crystal_density_diffrn 6.776
_exptl_crystal_density_method 'not measured'
_exptl_crystal_F_000 1120
_refine_diff_density_max 1.667
_refine_diff_density_min -1.676
_refine_diff_density_rms 0.325
_refine_ls_extinction_coef 0.0153(7)
_refine_ls_extinction_expression Fc^*^=kFc[1+0.001xFc^2^\l^3^/sin(2\q)]^-1/4^
_refine_ls_extinction_method SHELXL
_refine_ls_goodness_of_fit_ref 1.036
_refine_ls_hydrogen_treatment mixed
_refine_ls_matrix_type full
_refine_ls_number_parameters 21
_refine_ls_number_reflns 371
_refine_ls_number_restraints 0
_refine_ls_restrained_S_all 1.036
_refine_ls_R_factor_all 0.0376
_refine_ls_R_factor_gt 0.0222
_refine_ls_shift/su_max 0.000
_refine_ls_shift/su_mean 0.000
_refine_ls_structure_factor_coef Fsqd
_refine_ls_weighting_details 'calc w=1/[\s^2^(Fo^2^)+(0.0242P)^2^+0.2857P] where P=(Fo^2^+2Fc^2^)/3'
_refine_ls_weighting_scheme calc
_refine_ls_wR_factor_gt 0.0463
_refine_ls_wR_factor_ref 0.0502
_reflns_number_gt 290
_reflns_number_total 371
_reflns_threshold_expression >2sigma(I)
_cod_data_source_file ic034967qsi20030814_073342_1.cif
_cod_data_source_block 3sl107a
_cod_original_formula_sum 'Al25.80 Au7 Ti Yb3'
_cod_database_code 4310336

loop_
_symmetry_equiv_pos_as_xyz
'x, y, z'
'-x, -y, z'
'-x, y, -z'
'x, -y, -z'
'z, x, y'
'z, -x, -y'
'-z, -x, y'
'-z, x, -y'
'y, z, x'
'-y, z, -x'
'y, -z, -x'
'-y, -z, x'
'y, x, -z'
'-y, -x, -z'
'y, -x, z'
'-y, x, z'
'x, z, -y'
'-x, z, y'
'-x, -z, -y'
'x, -z, y'
'z, y, -x'
'z, -y, x'
'-z, y, x'
'-z, -y, -x'
'-x, -y, -z'
'x, y, -z'
'x, -y, z'
'-x, y, z'
'-z, -x, -y'
'-z, x, y'
'z, x, -y'
'z, -x, y'
'-y, -z, -x'
'y, -z, x'
'-y, z, x'
'y, z, -x'
'-y, -x, z'
'y, x, z'
'-y, x, -z'
'y, -x, -z'
'-x, -z, y'
'x, -z, -y'
'x, z, y'
'-x, z, -y'
'-z, -y, x'
'-z, y, -x'
'z, -y, -x'
'z, y, x'

loop_
_atom_site_label
_atom_site_type_symbol
_atom_site_fract_x
_atom_site_fract_y
_atom_site_fract_z
_atom_site_U_iso_or_equiv
_atom_site_adp_type
_atom_site_occupancy
_atom_site_symmetry_multiplicity
_atom_site_calc_flag
_atom_site_refinement_flags
_atom_site_disorder_assembly
_atom_site_disorder_group
Au1 Au 0.0000 0.0000 0.0000 0.0168(4) Uani 0.843(7) 48 d SP . .
Au2 Au 0.33620(8) 0.33620(8) 0.0000 0.00903(18) Uani 0.516(4) 4 d SP . .
Al2 Al 0.3652(6) 0.3652(6) 0.0000 0.0089(17) Uiso 0.484(4) 4 d SP . .
Al1 Al 0.17272(18) 0.17272(18) 0.17272(18) 0.0138(5) Uani 1 6 d S . .
Yb1 Yb 0.5000 0.0000 0.0000 0.01324(19) Uani 1 16 d S . .
Al5 Al 0.5000 0.27073(15) 0.27073(15) 0.0087(4) Uani 1 4 d S . .
Ti1 Ti 0.5000 0.5000 0.5000 0.0037(5) Uani 1 48 d S . .

loop_
_atom_site_aniso_label
_atom_site_aniso_U_11
_atom_site_aniso_U_22
_atom_site_aniso_U_33
_atom_site_aniso_U_23
_atom_site_aniso_U_13
_atom_site_aniso_U_12
Au1 0.0168(4) 0.0168(4) 0.0168(4) 0.000 0.000 0.000
Au2 0.0098(2) 0.0098(2) 0.0074(2) 0.000 0.000 -0.0029(2)
Al1 0.0138(5) 0.0138(5) 0.0138(5) 0.0015(5) 0.0015(5) 0.0015(5)
Yb1 0.0250(3) 0.0073(2) 0.0073(2) 0.000 0.000 0.000
Al5 0.0096(8) 0.0082(5) 0.0082(5) -0.0010(6) 0.000 0.000
Ti1 0.0037(5) 0.0037(5) 0.0037(5) 0.000 0.000 0.000

loop_
_atom_type_symbol
_atom_type_description
_atom_type_scat_dispersion_real
_atom_type_scat_dispersion_imag
_atom_type_scat_source
Al Al 0.0645 0.0514 'International Tables Vol C Tables 4.2.6.8 and 6.1.1.4'
Ti Ti 0.2776 0.4457 'International Tables Vol C Tables 4.2.6.8 and 6.1.1.4'
Yb Yb -0.3850 5.5486 'International Tables Vol C Tables 4.2.6.8 and 6.1.1.4'
Au Au -2.0133 8.8022 'International Tables Vol C Tables 4.2.6.8 and 6.1.1.4'

loop_
_geom_angle_atom_site_label_1
_geom_angle_atom_site_label_2
_geom_angle_atom_site_label_3
_geom_angle
_geom_angle_site_symmetry_1
_geom_angle_site_symmetry_3
_geom_angle_publ_flag
Al1 Au1 Al1 180.00(11) . 25 ?
Al1 Au1 Al1 70.5 . 28 ?
Al1 Au1 Al1 109.5 25 28 ?
Al1 Au1 Al1 70.5 . 27 ?
Al1 Au1 Al1 109.5 25 27 ?
Al1 Au1 Al1 109.5 28 27 ?
Al1 Au1 Al1 70.5 . 26 ?
Al1 Au1 Al1 109.5 25 26 ?
Al1 Au1 Al1 109.5 28 26 ?
Al1 Au1 Al1 109.5 27 26 ?
Al1 Au1 Al1 109.5 . 2 ?
Al1 Au1 Al1 70.5 25 2 ?
Al1 Au1 Al1 70.5 28 2 ?
Al1 Au1 Al1 70.5 27 2 ?
Al1 Au1 Al1 180.00(11) 26 2 ?
Al1 Au1 Al1 109.5 . 3 ?
Al1 Au1 Al1 70.5 25 3 ?
Al1 Au1 Al1 70.5 28 3 ?
Al1 Au1 Al1 180.00(17) 27 3 ?
Al1 Au1 Al1 70.5 26 3 ?
Al1 Au1 Al1 109.5 2 3 ?
Al1 Au1 Al1 109.5 . 4 ?
Al1 Au1 Al1 70.5 25 4 ?
Al1 Au1 Al1 180.00(11) 28 4 ?
Al1 Au1 Al1 70.5 27 4 ?
Al1 Au1 Al1 70.5 26 4 ?
Al1 Au1 Al1 109.5 2 4 ?
Al1 Au1 Al1 109.5 3 4 ?
Al1 Au2 Al1 73.52(12) 26 . ?
Al1 Au2 Al2 128.22(9) 26 27_565 ?
Al1 Au2 Al2 128.22(9) . 27_565 ?
Al1 Au2 Al2 128.22(9) 26 3_655 ?
Al1 Au2 Al2 128.22(9) . 3_655 ?
Al2 Au2 Al2 78.9(2) 27_565 3_655 ?
Al1 Au2 Al5 132.36(6) 26 5 ?
Al1 Au2 Al5 70.79(5) . 5 ?
Al2 Au2 Al5 60.99(5) 27_565 5 ?
Al2 Au2 Al5 98.78(7) 3_655 5 ?
Al1 Au2 Al5 132.36(6) 26 . ?
Al1 Au2 Al5 70.79(5) . . ?
Al2 Au2 Al5 98.78(7) 27_565 . ?
Al2 Au2 Al5 60.99(5) 3_655 . ?
Al5 Au2 Al5 60.23(6) 5 . ?
Al1 Au2 Al5 70.79(5) 26 6_565 ?
Al1 Au2 Al5 132.36(6) . 6_565 ?
Al2 Au2 Al5 60.99(5) 27_565 6_565 ?
Al2 Au2 Al5 98.78(7) 3_655 6_565 ?
Al5 Au2 Al5 113.82(5) 5 6_565 ?
Al5 Au2 Al5 155.15(5) . 6_565 ?
Al1 Au2 Al5 70.79(5) 26 26 ?
Al1 Au2 Al5 132.36(6) . 26 ?
Al2 Au2 Al5 98.78(7) 27_565 26 ?
Al2 Au2 Al5 60.99(5) 3_655 26 ?
Al5 Au2 Al5 155.15(5) 5 26 ?
Al5 Au2 Al5 113.82(5) . 26 ?
Al5 Au2 Al5 60.23(6) 6_565 26 ?
Al1 Au2 Au2 124.51(3) 26 3_655 ?
Al1 Au2 Au2 124.51(3) . 3_655 ?
Al2 Au2 Au2 84.44(12) 27_565 3_655 ?
Al2 Au2 Au2 5.56(12) 3_655 3_655 ?
Al5 Au2 Au2 101.69(4) 5 3_655 ?
Al5 Au2 Au2 59.541(18) . 3_655 ?
Al5 Au2 Au2 101.69(4) 6_565 3_655 ?
Al5 Au2 Au2 59.541(18) 26 3_655 ?
Al1 Au2 Au2 124.51(3) 26 27_565 ?
Al1 Au2 Au2 124.51(3) . 27_565 ?
Al2 Au2 Au2 5.56(12) 27_565 27_565 ?
Al2 Au2 Au2 84.44(12) 3_655 27_565 ?
Al5 Au2 Au2 59.541(18) 5 27_565 ?
Al5 Au2 Au2 101.69(4) . 27_565 ?
Al5 Au2 Au2 59.541(18) 6_565 27_565 ?
Al5 Au2 Au2 101.69(4) 26 27_565 ?
Au2 Au2 Au2 90.0 3_655 27_565 ?
Al1 Au2 Yb1 74.86(2) 26 5 ?
Al1 Au2 Yb1 74.86(2) . 5 ?
Al2 Au2 Yb1 69.58(14) 27_565 5 ?
Al2 Au2 Yb1 148.47(11) 3_655 5 ?
Al5 Au2 Yb1 66.16(3) 5 5 ?
Al5 Au2 Yb1 122.99(3) . 5 ?
Al5 Au2 Yb1 66.16(3) 6_565 5 ?
Al5 Au2 Yb1 122.99(3) 26 5 ?
Au2 Au2 Yb1 154.025(17) 3_655 5 ?
Au2 Au2 Yb1 64.025(17) 27_565 5 ?
Al1 Au2 Yb1 74.86(2) 26 . ?
Al1 Au2 Yb1 74.86(2) . . ?
Al2 Au2 Yb1 148.47(11) 27_565 . ?
Al2 Au2 Yb1 69.58(14) 3_655 . ?
Al5 Au2 Yb1 122.99(3) 5 . ?
Al5 Au2 Yb1 66.16(3) . . ?
Al5 Au2 Yb1 122.99(3) 6_565 . ?
Al5 Au2 Yb1 66.16(3) 26 . ?
Au2 Au2 Yb1 64.025(17) 3_655 . ?
Au2 Au2 Yb1 154.025(17) 27_565 . ?
Yb1 Au2 Yb1 141.95(3) 5 . ?
Al2 Al2 Al2 90.0 27_565 3_655 ?
Al2 Al2 Au2 5.56(12) 27_565 27_565 ?
Al2 Al2 Au2 95.56(12) 3_655 27_565 ?
Al2 Al2 Au2 95.56(12) 27_565 3_655 ?
Al2 Al2 Au2 5.56(12) 3_655 3_655 ?
Au2 Al2 Au2 101.1(2) 27_565 3_655 ?
Al2 Al2 Al5 64.83(12) 27_565 5 ?
Al2 Al2 Al5 107.36(13) 3_655 5 ?
Au2 Al2 Al5 63.12(7) 27_565 5 ?
Au2 Al2 Al5 109.76(17) 3_655 5 ?
Al2 Al2 Al5 107.36(13) 27_565 . ?
Al2 Al2 Al5 64.83(12) 3_655 . ?
Au2 Al2 Al5 109.76(17) 27_565 . ?
Au2 Al2 Al5 63.12(7) 3_655 . ?
Al5 Al2 Al5 61.55(7) 5 . ?
Al2 Al2 Al5 64.83(12) 27_565 6_565 ?
Al2 Al2 Al5 107.36(13) 3_655 6_565 ?
Au2 Al2 Al5 63.12(7) 27_565 6_565 ?
Au2 Al2 Al5 109.76(17) 3_655 6_565 ?
Al5 Al2 Al5 117.40(7) 5 6_565 ?
Al5 Al2 Al5 169.7(3) . 6_565 ?
Al2 Al2 Al5 107.36(13) 27_565 26 ?
Al2 Al2 Al5 64.83(12) 3_655 26 ?
Au2 Al2 Al5 109.76(17) 27_565 26 ?
Au2 Al2 Al5 63.12(7) 3_655 26 ?
Al5 Al2 Al5 169.7(3) 5 26 ?
Al5 Al2 Al5 117.40(8) . 26 ?
Al5 Al2 Al5 61.55(7) 6_565 26 ?
Al2 Al2 Al1 126.66(5) 27_565 26 ?
Al2 Al2 Al1 126.66(5) 3_655 26 ?
Au2 Al2 Al1 122.44(6) 27_565 26 ?
Au2 Al2 Al1 122.44(6) 3_655 26 ?
Al5 Al2 Al1 122.2(2) 5 26 ?
Al5 Al2 Al1 122.2(2) . 26 ?
Al5 Al2 Al1 67.55(9) 6_565 26 ?
Al5 Al2 Al1 67.55(9) 26 26 ?
Al2 Al2 Al1 126.66(5) 27_565 . ?
Al2 Al2 Al1 126.66(5) 3_655 . ?
Au2 Al2 Al1 122.44(6) 27_565 . ?
Au2 Al2 Al1 122.44(6) 3_655 . ?
Al5 Al2 Al1 67.55(9) 5 . ?
Al5 Al2 Al1 67.55(9) . . ?
Al5 Al2 Al1 122.2(2) 6_565 . ?
Al5 Al2 Al1 122.2(2) 26 . ?
Al1 Al2 Al1 64.8(2) 26 . ?
Al2 Al2 Yb1 69.75(12) 27_565 5 ?
Al2 Al2 Yb1 159.75(12) 3_655 5 ?
Au2 Al2 Yb1 64.193(11) 27_565 5 ?
Au2 Al2 Yb1 165.3(2) 3_655 5 ?
Al5 Al2 Yb1 64.72(6) 5 5 ?
Al5 Al2 Yb1 120.15(9) . 5 ?
Al5 Al2 Yb1 64.72(6) 6_565 5 ?
Al5 Al2 Yb1 120.15(9) 26 5 ?
Al1 Al2 Yb1 69.30(12) 26 5 ?
Al1 Al2 Yb1 69.30(12) . 5 ?
Al2 Al2 Yb1 159.75(12) 27_565 . ?
Al2 Al2 Yb1 69.75(12) 3_655 . ?
Au2 Al2 Yb1 165.3(2) 27_565 . ?
Au2 Al2 Yb1 64.193(11) 3_655 . ?
Al5 Al2 Yb1 120.15(9) 5 . ?
Al5 Al2 Yb1 64.72(6) . . ?
Al5 Al2 Yb1 120.15(9) 6_565 . ?
Al5 Al2 Yb1 64.72(6) 26 . ?
Al1 Al2 Yb1 69.30(12) 26 . ?
Al1 Al2 Yb1 69.30(12) . . ?
Yb1 Al2 Yb1 130.5(2) 5 . ?
Au2 Al1 Au2 110.93(6) . 9 ?
Au2 Al1 Au2 110.93(6) . 5 ?
Au2 Al1 Au2 110.93(6) 9 5 ?
Au2 Al1 Au1 107.97(6) . . ?
Au2 Al1 Au1 107.97(6) 9 . ?
Au2 Al1 Au1 107.97(6) 5 . ?
Au2 Al1 Al2 108.82(7) . 9 ?
Au2 Al1 Al2 4.37(8) 9 9 ?
Au2 Al1 Al2 108.82(7) 5 9 ?
Au1 Al1 Al2 112.35(10) . 9 ?
Au2 Al1 Al2 108.82(7) . 5 ?
Au2 Al1 Al2 108.82(7) 9 5 ?
Au2 Al1 Al2 4.37(8) 5 5 ?
Au1 Al1 Al2 112.35(10) . 5 ?
Al2 Al1 Al2 106.45(11) 9 5 ?
Au2 Al1 Al2 4.37(8) . . ?
Au2 Al1 Al2 108.82(7) 9 . ?
Au2 Al1 Al2 108.82(7) 5 . ?
Au1 Al1 Al2 112.35(10) . . ?
Al2 Al1 Al2 106.45(11) 9 . ?
Al2 Al1 Al2 106.45(11) 5 . ?
Au2 Al1 Al1 124.51(3) . 28 ?
Au2 Al1 Al1 124.51(3) 9 28 ?
Au2 Al1 Al1 53.24(6) 5 28 ?
Au1 Al1 Al1 54.7 . 28 ?
Al2 Al1 Al1 126.66(5) 9 28 ?
Al2 Al1 Al1 57.61(10) 5 28 ?
Al2 Al1 Al1 126.66(5) . 28 ?
Au2 Al1 Al1 124.51(3) . 27 ?
Au2 Al1 Al1 53.24(6) 9 27 ?
Au2 Al1 Al1 124.51(3) 5 27 ?
Au1 Al1 Al1 54.7 . 27 ?
Al2 Al1 Al1 57.61(10) 9 27 ?
Al2 Al1 Al1 126.66(5) 5 27 ?
Al2 Al1 Al1 126.66(5) . 27 ?
Al1 Al1 Al1 90.0 28 27 ?
Au2 Al1 Al1 53.24(6) . 26 ?
Au2 Al1 Al1 124.51(3) 9 26 ?
Au2 Al1 Al1 124.51(3) 5 26 ?
Au1 Al1 Al1 54.7 . 26 ?
Al2 Al1 Al1 126.66(5) 9 26 ?
Al2 Al1 Al1 126.66(5) 5 26 ?
Al2 Al1 Al1 57.61(10) . 26 ?
Al1 Al1 Al1 90.0 28 26 ?
Al1 Al1 Al1 90.0 27 26 ?
Au2 Al1 Yb1 163.50(10) . 9 ?
Au2 Al1 Yb1 62.126(5) 9 9 ?
Au2 Al1 Yb1 62.126(5) 5 9 ?
Au1 Al1 Yb1 88.53(4) . 9 ?
Al2 Al1 Yb1 63.09(2) 9 9 ?
Al2 Al1 Yb1 63.09(2) 5 9 ?
Al2 Al1 Yb1 159.12(13) . 9 ?
Al1 Al1 Yb1 64.98(3) 28 9 ?
Al1 Al1 Yb1 64.98(3) 27 9 ?
Al1 Al1 Yb1 143.27(4) 26 9 ?
Au2 Al1 Yb1 62.126(5) . . ?
Au2 Al1 Yb1 62.126(5) 9 . ?
Au2 Al1 Yb1 163.50(10) 5 . ?
Au1 Al1 Yb1 88.53(4) . . ?
Al2 Al1 Yb1 63.09(2) 9 . ?
Al2 Al1 Yb1 159.12(13) 5 . ?
Al2 Al1 Yb1 63.09(2) . . ?
Al1 Al1 Yb1 143.27(4) 28 . ?
Al1 Al1 Yb1 64.98(3) 27 . ?
Al1 Al1 Yb1 64.98(3) 26 . ?
Yb1 Al1 Yb1 119.935(4) 9 . ?
Au2 Yb1 Au2 180.000(11) 35_655 11 ?
Au2 Yb1 Au2 101.060(14) 35_655 27 ?
Au2 Yb1 Au2 78.940(14) 11 27 ?
Au2 Yb1 Au2 78.940(14) 35_655 3_655 ?
Au2 Yb1 Au2 101.060(14) 11 3_655 ?
Au2 Yb1 Au2 180.000(11) 27 3_655 ?
Au2 Yb1 Au2 101.060(14) 35_655 . ?
Au2 Yb1 Au2 78.940(14) 11 . ?
Au2 Yb1 Au2 128.05(3) 27 . ?
Au2 Yb1 Au2 51.95(3) 3_655 . ?
Au2 Yb1 Au2 78.940(14) 35_655 25_655 ?
Au2 Yb1 Au2 101.060(14) 11 25_655 ?
Au2 Yb1 Au2 51.95(3) 27 25_655 ?
Au2 Yb1 Au2 128.05(3) 3_655 25_655 ?
Au2 Yb1 Au2 180.00(3) . 25_655 ?
Au2 Yb1 Au2 128.05(3) 35_655 33_655 ?
Au2 Yb1 Au2 51.95(3) 11 33_655 ?
Au2 Yb1 Au2 101.060(14) 27 33_655 ?
Au2 Yb1 Au2 78.940(14) 3_655 33_655 ?
Au2 Yb1 Au2 101.060(14) . 33_655 ?
Au2 Yb1 Au2 78.940(14) 25_655 33_655 ?
Au2 Yb1 Au2 51.95(3) 35_655 9 ?
Au2 Yb1 Au2 128.05(3) 11 9 ?
Au2 Yb1 Au2 78.940(14) 27 9 ?
Au2 Yb1 Au2 101.060(14) 3_655 9 ?
Au2 Yb1 Au2 78.940(14) . 9 ?
Au2 Yb1 Au2 101.060(14) 25_655 9 ?
Au2 Yb1 Au2 180.00(2) 33_655 9 ?
Au2 Yb1 Al5 129.470(7) 35_655 25_655 ?
Au2 Yb1 Al5 50.530(7) 11 25_655 ?
Au2 Yb1 Al5 50.530(7) 27 25_655 ?
Au2 Yb1 Al5 129.470(7) 3_655 25_655 ?
Au2 Yb1 Al5 129.470(7) . 25_655 ?
Au2 Yb1 Al5 50.530(7) 25_655 25_655 ?
Au2 Yb1 Al5 50.530(7) 33_655 25_655 ?
Au2 Yb1 Al5 129.470(7) 9 25_655 ?
Au2 Yb1 Al5 50.530(7) 35_655 . ?
Au2 Yb1 Al5 129.470(7) 11 . ?
Au2 Yb1 Al5 129.470(7) 27 . ?
Au2 Yb1 Al5 50.530(7) 3_655 . ?
Au2 Yb1 Al5 50.530(7) . . ?
Au2 Yb1 Al5 129.470(7) 25_655 . ?
Au2 Yb1 Al5 129.470(7) 33_655 . ?
Au2 Yb1 Al5 50.530(7) 9 . ?
Al5 Yb1 Al5 180.00(3) 25_655 . ?
Au2 Yb1 Al5 129.470(7) 35_655 26 ?
Au2 Yb1 Al5 50.530(7) 11 26 ?
Au2 Yb1 Al5 129.470(7) 27 26 ?
Au2 Yb1 Al5 50.530(7) 3_655 26 ?
Au2 Yb1 Al5 50.530(7) . 26 ?
Au2 Yb1 Al5 129.470(7) 25_655 26 ?
Au2 Yb1 Al5 50.530(7) 33_655 26 ?
Au2 Yb1 Al5 129.470(7) 9 26 ?
Al5 Yb1 Al5 90.0 25_655 26 ?
Al5 Yb1 Al5 90.0 . 26 ?
Au2 Yb1 Al5 50.530(7) 35_655 2_655 ?
Au2 Yb1 Al5 129.470(7) 11 2_655 ?
Au2 Yb1 Al5 50.530(7) 27 2_655 ?
Au2 Yb1 Al5 129.470(7) 3_655 2_655 ?
Au2 Yb1 Al5 129.470(7) . 2_655 ?
Au2 Yb1 Al5 50.530(7) 25_655 2_655 ?
Au2 Yb1 Al5 129.470(7) 33_655 2_655 ?
Au2 Yb1 Al5 50.530(7) 9 2_655 ?
Al5 Yb1 Al5 90.0 25_655 2_655 ?
Al5 Yb1 Al5 90.0 . 2_655 ?
Al5 Yb1 Al5 180.00(3) 26 2_655 ?
Al2 Al5 Al2 109.2(3) . 9 ?
Al2 Al5 Al2 133.69(18) . 35_655 ?
Al2 Al5 Al2 50.3(2) 9 35_655 ?
Al2 Al5 Al2 50.3(2) . 3_655 ?
Al2 Al5 Al2 133.69(18) 9 3_655 ?
Al2 Al5 Al2 109.2(3) 35_655 3_655 ?
Al2 Al5 Au2 101.98(18) . 9 ?
Al2 Al5 Au2 7.27(15) 9 9 ?
Al2 Al5 Au2 55.89(12) 35_655 9 ?
Al2 Al5 Au2 129.69(10) 3_655 9 ?
Al2 Al5 Au2 7.27(15) . . ?
Al2 Al5 Au2 101.98(18) 9 . ?
Al2 Al5 Au2 129.69(10) 35_655 . ?
Al2 Al5 Au2 55.89(12) 3_655 . ?
Au2 Al5 Au2 94.74(6) 9 . ?
Al2 Al5 Au2 55.89(12) . 3_655 ?
Al2 Al5 Au2 129.69(10) 9 3_655 ?
Al2 Al5 Au2 101.98(18) 35_655 3_655 ?
Al2 Al5 Au2 7.27(15) 3_655 3_655 ?
Au2 Al5 Au2 126.62(7) 9 3_655 ?
Au2 Al5 Au2 60.92(4) . 3_655 ?
Al2 Al5 Au2 129.69(10) . 35_655 ?
Al2 Al5 Au2 55.89(12) 9 35_655 ?
Al2 Al5 Au2 7.27(15) 35_655 35_655 ?
Al2 Al5 Au2 101.98(18) 3_655 35_655 ?
Au2 Al5 Au2 60.92(4) 9 35_655 ?
Au2 Al5 Au2 126.62(7) . 35_655 ?
Au2 Al5 Au2 94.74(6) 3_655 35_655 ?
Al2 Al5 Al5 154.81(16) . 10_656 ?
Al2 Al5 Al5 95.15(16) 9 10_656 ?
Al2 Al5 Al5 59.22(3) 35_655 10_656 ?
Al2 Al5 Al5 107.67(9) 3_655 10_656 ?
Au2 Al5 Al5 102.42(3) 9 10_656 ?
Au2 Al5 Al5 161.97(2) . 10_656 ?
Au2 Al5 Al5 103.53(2) 3_655 10_656 ?
Au2 Al5 Al5 59.89(3) 35_655 10_656 ?
Al2 Al5 Ti1 113.16(9) . . ?
Al2 Al5 Ti1 113.16(9) 9 . ?
Al2 Al5 Ti1 113.16(9) 35_655 . ?
Al2 Al5 Ti1 113.16(9) 3_655 . ?
Au2 Al5 Ti1 116.69(4) 9 . ?
Au2 Al5 Ti1 116.69(4) . . ?
Au2 Al5 Ti1 116.69(4) 3_655 . ?
Au2 Al5 Ti1 116.69(4) 35_655 . ?
Al5 Al5 Ti1 60.0 10_656 . ?
Al2 Al5 Al5 95.15(16) . 30_655 ?
Al2 Al5 Al5 154.81(16) 9 30_655 ?
Al2 Al5 Al5 107.67(9) 35_655 30_655 ?
Al2 Al5 Al5 59.22(3) 3_655 30_655 ?
Au2 Al5 Al5 161.97(2) 9 30_655 ?
Au2 Al5 Al5 102.42(3) . 30_655 ?
Au2 Al5 Al5 59.89(3) 3_655 30_655 ?
Au2 Al5 Al5 103.53(2) 35_655 30_655 ?
Al5 Al5 Al5 60.0 10_656 30_655 ?
Ti1 Al5 Al5 60.0 . 30_655 ?
Al2 Al5 Al5 107.67(9) . 9 ?
Al2 Al5 Al5 59.22(3) 9 9 ?
Al2 Al5 Al5 95.15(16) 35_655 9 ?
Al2 Al5 Al5 154.81(16) 3_655 9 ?
Au2 Al5 Al5 59.89(3) 9 9 ?
Au2 Al5 Al5 103.53(2) . 9 ?
Au2 Al5 Al5 161.97(2) 3_655 9 ?
Au2 Al5 Al5 102.42(3) 35_655 9 ?
Al5 Al5 Al5 90.0 10_656 9 ?
Ti1 Al5 Al5 60.0 . 9 ?
Al5 Al5 Al5 120.0 30_655 9 ?
Al5 Ti1 Al5 120.0 33_666 . ?
Al5 Ti1 Al5 60.0 33_666 25_666 ?
Al5 Ti1 Al5 180.0 . 25_666 ?
Al5 Ti1 Al5 180.0 33_666 9 ?
Al5 Ti1 Al5 60.0 . 9 ?
Al5 Ti1 Al5 120.0 25_666 9 ?
Al5 Ti1 Al5 60.0 33_666 29_666 ?
Al5 Ti1 Al5 120.0 . 29_666 ?
Al5 Ti1 Al5 60.0 25_666 29_666 ?
Al5 Ti1 Al5 120.0 9 29_666 ?
Al5 Ti1 Al5 120.0 33_666 5 ?
Al5 Ti1 Al5 60.0 . 5 ?
Al5 Ti1 Al5 120.0 25_666 5 ?
Al5 Ti1 Al5 60.0 9 5 ?
Al5 Ti1 Al5 180.0 29_666 5 ?
Al5 Ti1 Al5 90.0 33_666 34_565 ?
Al5 Ti1 Al5 120.0 . 34_565 ?
Al5 Ti1 Al5 60.0 25_666 34_565 ?
Al5 Ti1 Al5 90.0 9 34_565 ?
Al5 Ti1 Al5 120.0 29_666 34_565 ?
Al5 Ti1 Al5 60.0 5 34_565 ?
Al5 Ti1 Al5 120.0 33_666 6_566 ?
Al5 Ti1 Al5 120.0 . 6_566 ?
Al5 Ti1 Al5 60.0 25_666 6_566 ?
Al5 Ti1 Al5 60.0 9 6_566 ?
Al5 Ti1 Al5 90.0 29_666 6_566 ?
Al5 Ti1 Al5 90.0 5 6_566 ?
Al5 Ti1 Al5 60.0 34_565 6_566 ?
Al5 Ti1 Al5 60.0 33_666 30_655 ?
Al5 Ti1 Al5 60.0 . 30_655 ?
Al5 Ti1 Al5 120.0 25_666 30_655 ?
Al5 Ti1 Al5 120.0 9 30_655 ?
Al5 Ti1 Al5 90.0 29_666 30_655 ?
Al5 Ti1 Al5 90.0 5 30_655 ?
Al5 Ti1 Al5 120.0 34_565 30_655 ?
Al5 Ti1 Al5 180.0 6_566 30_655 ?
Al5 Ti1 Al5 120.0 33_666 26_556 ?
Al5 Ti1 Al5 90.0 . 26_556 ?
Al5 Ti1 Al5 90.0 25_666 26_556 ?
Al5 Ti1 Al5 60.0 9 26_556 ?
Al5 Ti1 Al5 60.0 29_666 26_556 ?
Al5 Ti1 Al5 120.0 5 26_556 ?
Al5 Ti1 Al5 120.0 34_565 26_556 ?
Al5 Ti1 Al5 60.0 6_566 26_556 ?
Al5 Ti1 Al5 120.0 30_655 26_556 ?
Al5 Ti1 Al5 60.0 33_666 2_665 ?
Al5 Ti1 Al5 90.0 . 2_665 ?
Al5 Ti1 Al5 90.0 25_666 2_665 ?
Al5 Ti1 Al5 120.0 9 2_665 ?
Al5 Ti1 Al5 120.0 29_666 2_665 ?
Al5 Ti1 Al5 60.0 5 2_665 ?
Al5 Ti1 Al5 60.0 34_565 2_665 ?
Al5 Ti1 Al5 120.0 6_566 2_665 ?
Al5 Ti1 Al5 60.0 30_655 2_665 ?
Al5 Ti1 Al5 180.0 26_556 2_665 ?
Al5 Ti1 Al5 90.0 33_666 10_656 ?
Al5 Ti1 Al5 60.0 . 10_656 ?
Al5 Ti1 Al5 120.0 25_666 10_656 ?
Al5 Ti1 Al5 90.0 9 10_656 ?
Al5 Ti1 Al5 60.0 29_666 10_656 ?
Al5 Ti1 Al5 120.0 5 10_656 ?
Al5 Ti1 Al5 180.0 34_565 10_656 ?
Al5 Ti1 Al5 120.0 6_566 10_656 ?
Al5 Ti1 Al5 60.0 30_655 10_656 ?
Al5 Ti1 Al5 60.0 26_556 10_656 ?
Al5 Ti1 Al5 120.0 2_665 10_656 ?

loop_
_geom_bond_atom_site_label_1
_geom_bond_atom_site_label_2
_geom_bond_distance
_geom_bond_site_symmetry_2
_geom_bond_publ_flag
Au1 Al1 2.588(3) . ?
Au1 Al1 2.588(3) 25 ?
Au1 Al1 2.588(3) 28 ?
Au1 Al1 2.588(3) 27 ?
Au1 Al1 2.588(3) 26 ?
Au1 Al1 2.588(3) 2 ?
Au1 Al1 2.588(3) 3 ?
Au1 Al1 2.588(3) 4 ?
Au2 Al1 2.4966(12) 26 ?
Au2 Al1 2.4966(12) . ?
Au2 Al2 2.595(6) 27_565 ?
Au2 Al2 2.595(6) 3_655 ?
Au2 Al5 2.7953(9) 5 ?
Au2 Al5 2.7953(9) . ?
Au2 Al5 2.7953(9) 6_565 ?
Au2 Al5 2.7953(9) 26 ?
Au2 Au2 2.8340(15) 3_655 ?
Au2 Au2 2.8340(15) 27_565 ?
Au2 Yb1 3.2353(4) 5 ?
Au2 Yb1 3.2353(4) . ?
Al2 Al2 2.331(11) 27_565 ?
Al2 Al2 2.331(11) 3_655 ?
Al2 Au2 2.595(6) 27_565 ?
Al2 Au2 2.595(6) 3_655 ?
Al2 Al5 2.7409(10) 5 ?
Al2 Al5 2.7409(10) . ?
Al2 Al5 2.7409(10) 6_565 ?
Al2 Al5 2.7409(10) 26 ?
Al2 Al1 2.789(7) 26 ?
Al2 Al1 2.789(7) . ?
Al2 Yb1 3.368(3) 5 ?
Al2 Yb1 3.368(3) . ?
Al1 Au2 2.4966(12) 9 ?
Al1 Au2 2.4966(12) 5 ?
Al1 Al2 2.789(7) 9 ?
Al1 Al2 2.789(7) 5 ?
Al1 Al1 2.988(3) 28 ?
Al1 Al1 2.988(3) 27 ?
Al1 Al1 2.988(3) 26 ?
Al1 Yb1 3.5329(3) 9 ?
Al1 Yb1 3.5329(3) . ?
Yb1 Au2 3.2353(4) 35_655 ?
Yb1 Au2 3.2353(4) 11 ?
Yb1 Au2 3.2353(4) 27 ?
Yb1 Au2 3.2353(4) 3_655 ?
Yb1 Au2 3.2353(4) 25_655 ?
Yb1 Au2 3.2353(4) 33_655 ?
Yb1 Au2 3.2353(4) 9 ?
Yb1 Al5 3.3121(19) 25_655 ?
Yb1 Al5 3.3121(19) . ?
Yb1 Al5 3.3121(19) 26 ?
Yb1 Al5 3.3121(19) 2_655 ?
Al5 Al2 2.7409(10) 9 ?
Al5 Al2 2.7409(10) 35_655 ?
Al5 Al2 2.7409(10) 3_655 ?
Al5 Au2 2.7953(9) 9 ?
Al5 Au2 2.7953(9) 3_655 ?
Al5 Au2 2.7953(9) 35_655 ?
Al5 Al5 2.8050(19) 10_656 ?
Al5 Ti1 2.8050(19) . ?
Al5 Al5 2.8050(19) 30_655 ?
Al5 Al5 2.8050(19) 9 ?
Ti1 Al5 2.8050(19) 33_666 ?
Ti1 Al5 2.8050(19) 25_666 ?
Ti1 Al5 2.8050(19) 9 ?
Ti1 Al5 2.8050(19) 29_666 ?
Ti1 Al5 2.8050(19) 5 ?
Ti1 Al5 2.8050(19) 34_565 ?
Ti1 Al5 2.8050(19) 6_566 ?
Ti1 Al5 2.8050(19) 30_655 ?
Ti1 Al5 2.8050(19) 26_556 ?
Ti1 Al5 2.8050(19) 2_665 ?
Ti1 Al5 2.8050(19) 10_656 ?
